data_7154913
loop_
_publ_author_name
'Giacometti, Robert D.'
'Salinas, Juan C.'
'\/Ostergaard, Michael E'
'Swayze, Eric E.'
'Seth, Punit P.'
'Hanessian, Stephen'

_publ_section_title
;
 Design, synthesis, and duplex-stabilizing properties of conformationally
 constrained tricyclic analogues of LNA.
;
_journal_issue 6
_journal_name_full 'Organic &amp; biomolecular chemistry'
_journal_page_first 2034
_journal_page_last 2040
_journal_paper_doi 10.1039/c5ob02576a
_journal_volume 14
_journal_year 2016
_chemical_absolute_configuration ad
_chemical_formula_moiety 'C19.35 H24.7 N2 O8'
_chemical_formula_sum 'C19.35 H24.7 N2 O8'
_chemical_formula_weight 413.31
_space_group_crystal_system orthorhombic
_space_group_IT_number 19
_space_group_name_Hall 'P 2ac 2ab'
_space_group_name_H-M_alt 'P 21 21 21'
_symmetry_space_group_name_Hall 'P 2ac 2ab'
_symmetry_space_group_name_H-M 'P 21 21 21'
_atom_sites_solution_hydrogens mixed
_audit_creation_date 2015-10-28
_audit_creation_method
;
Olex2 1.2
(compiled 2015.09.30 svn.r3233 for OlexSys, GUI svn.r5103)
;
_audit_update_record
;
2015-11-02 deposited with the CCDC.
2016-01-14 downloaded from the CCDC.
;
_cell_angle_alpha 90
_cell_angle_beta 90
_cell_angle_gamma 90
_cell_formula_units_Z 4
_cell_length_a 7.1213(3)
_cell_length_b 8.9288(3)
_cell_length_c 29.9909(12)
_cell_measurement_reflns_used 9894
_cell_measurement_temperature 105
_cell_measurement_theta_max 60.61
_cell_measurement_theta_min 5.02
_cell_volume 1906.96(13)
_computing_cell_refinement
'SAINT (2013) V8.34A; Integration Software for Single Crystal Data. Bruker AXS Inc., Madison, WI 53719-1173.'
_computing_data_collection
;
APEX 2 (2013) Bruker AXS Inc., Madison, WI 53719-1173.
;
_computing_data_reduction
'SAINT (2013) V8.34A; Integration Software for Single Crystal Data. Bruker AXS Inc., Madison, WI 53719-1173.'
_computing_molecular_graphics 'Olex2 (Dolomanov et al., 2009)'
_computing_publication_material 'Olex2 (Dolomanov et al., 2009)'
_computing_structure_refinement 'ShelXL (Sheldrick, 2015)'
_computing_structure_solution 'XT (Sheldrick, 2015)'
_diffrn_ambient_temperature 105
_diffrn_detector 'CMOS Area detector'
_diffrn_detector_area_resol_mean 10.24
_diffrn_detector_type 'Bruker Photon 100 CMOS Detector'
_diffrn_measured_fraction_theta_full 0.998
_diffrn_measured_fraction_theta_max 0.998
_diffrn_measurement_device 'k-geometry diffractometer'
_diffrn_measurement_device_type 'Bruker Venture Metaljet'
_diffrn_measurement_method '\w and \f scans'
_diffrn_radiation_collimation 'Focusing mirrors'
_diffrn_radiation_monochromator 'Helios MX Mirror Optics'
_diffrn_radiation_probe x-ray
_diffrn_radiation_type GaK\a
_diffrn_radiation_wavelength 1.34139
_diffrn_reflns_av_R_equivalents 0.0520
_diffrn_reflns_av_unetI/netI 0.0339
_diffrn_reflns_laue_measured_fraction_full 0.998
_diffrn_reflns_laue_measured_fraction_max 0.998
_diffrn_reflns_limit_h_max 9
_diffrn_reflns_limit_h_min -7
_diffrn_reflns_limit_k_max 10
_diffrn_reflns_limit_k_min -11
_diffrn_reflns_limit_l_max 38
_diffrn_reflns_limit_l_min -37
_diffrn_reflns_number 27667
_diffrn_reflns_point_group_measured_fraction_full 0.999
_diffrn_reflns_point_group_measured_fraction_max 0.997
_diffrn_reflns_theta_full 53.594
_diffrn_reflns_theta_max 60.599
_diffrn_reflns_theta_min 2.563
_diffrn_source 'Metal Jet'
_diffrn_source_target Ga
_diffrn_source_type 'Gallium Liquid Metal Jet Source'
_diffrn_standards_number 0
_exptl_absorpt_coefficient_mu 0.610
_exptl_absorpt_correction_T_max 0.7519
_exptl_absorpt_correction_T_min 0.5368
_exptl_absorpt_correction_type multi-scan
_exptl_absorpt_process_details
;
SADABS-2014/5 (Bruker,2014) was used for absorption correction.
wR2(int) was 0.1214 before and 0.0685 after correction.
The Ratio of minimum to maximum transmission is 0.7139.
The \l/2 correction factor is 0.00150.
;
_exptl_crystal_colour 'clear colourless'
_exptl_crystal_colour_lustre clear
_exptl_crystal_colour_primary colourless
_exptl_crystal_density_diffrn 1.440
_exptl_crystal_description plate
_exptl_crystal_F_000 875
_exptl_crystal_size_max 0.24
_exptl_crystal_size_mid 0.16
_exptl_crystal_size_min 0.04
_refine_diff_density_max 0.415
_refine_diff_density_min -0.311
_refine_diff_density_rms 0.087
_refine_ls_abs_structure_details
;
 Flack x determined using 1696 quotients [(I+)-(I-)]/[(I+)+(I-)]
 (Parsons, Flack and Wagner, Acta Cryst. B69 (2013) 249-259).
;
_refine_ls_abs_structure_Flack 0.04(5)
_refine_ls_extinction_method none
_refine_ls_goodness_of_fit_ref 1.096
_refine_ls_hydrogen_treatment mixed
_refine_ls_matrix_type full
_refine_ls_number_parameters 301
_refine_ls_number_reflns 4360
_refine_ls_number_restraints 51
_refine_ls_restrained_S_all 2.540
_refine_ls_R_factor_all 0.0436
_refine_ls_R_factor_gt 0.0422
_refine_ls_shift/su_max 0.001
_refine_ls_shift/su_mean 0.000
_refine_ls_structure_factor_coef Fsqd
_refine_ls_weighting_details 'w=1/[\s^2^(Fo^2^)+(0.0750P)^2^+0.1436P] where P=(Fo^2^+2Fc^2^)/3'
_refine_ls_weighting_scheme calc
_refine_ls_wR_factor_gt 0.1084
_refine_ls_wR_factor_ref 0.1096
_reflns_Friedel_coverage 0.725
_reflns_friedel_fraction_full 1.000
_reflns_friedel_fraction_max 0.996
_reflns_number_gt 4176
_reflns_number_total 4360
_reflns_threshold_expression 'I > 2\s(I)'
_cod_data_source_file c5ob02576a2.cif
_cod_data_source_block han489
_cod_depositor_comments
;
The following automatic conversions were performed:

'_diffrn_radiation_probe' value 'X-ray' changed to 'x-ray' according
to
/usr/data/users/saulius/crontab/automatic-downloads/rss-feeds/RSC/lib/dictionaries/cif_core.dic
dictionary named 'cif_core.dic' version 2.4.2 from 2011-04-26.

Automatic conversion script
Id: cif_fix_values 4268 2015-11-12 08:31:59Z antanas 

 Adding full bibliography for 7154913--7154914.cif.
;
_cod_original_formula_sum 'C19.35 H24.70 N2 O8'
_cod_database_code 7154913
_shelx_space_group_comment
;
The symmetry employed for this shelxl refinement is uniquely defined
by the following loop, which should always be used as a source of
symmetry information in preference to the above space-group names.
They are only intended as comments.
;
_olex2_refinement_description
;
1. Fixed Uiso
 At 1.2 times of:
  All C(H) groups, All C(H,H) groups
 At 1.5 times of:
  All C(H,H,H) groups
2. Restrained distances
 H1-H21B
 2.2 with sigma of 0.1
 H1-H21C
 2.2 with sigma of 0.06
 H2-H21B
 2.2 with sigma of 0.06
3. Uiso/Uaniso restraints and constraints
C19 \\sim C20 \\sim C21 \\sim C22: within 1.7A with sigma of 0.04 and sigma for
terminal atoms of 0.08
Uanis(C19) \\sim Ueq, Uanis(C20) \\sim Ueq, Uanis(C21) \\sim Ueq, Uanis(C22)
\\sim Ueq: with sigma of 0.1 and sigma for terminal atoms of 0.2
4. Others
 Fixed Sof: C19(0.4) H19A(0.4) H19B(0.4) H19C(0.4) C20(0.35) H20A(0.35)
 H20B(0.35) C21(0.35) H21A(0.35) H21B(0.35) H21C(0.35) C22(0.25) H22A(0.25)
 H22B(0.25) H22C(0.25)
5.a Ternary CH refined with riding coordinates:
 C1(H1), C2(H2), C3(H3), C5(H5), C9(H9)
5.b Secondary CH2 refined with riding coordinates:
 C6(H6A,H6B), C7(H7A,H7B), C8(H8A,H8B), C16(H16A,H16B), C17(H17A,H17B),
 C20(H20A,H20B)
5.c Aromatic/amide H refined with riding coordinates:
 C13(H13)
5.d Idealised Me refined as rotating group:
 C14(H14A,H14B,H14C), C19(H19A,H19B,H19C), C21(H21A,H21B,H21C), C22(H22A,H22B,
 H22C)
;
_shelx_shelxl_version_number 2014/7
_olex2_submission_special_instructions 'No special instructions were received'

loop_
_space_group_symop_operation_xyz
'x, y, z'
'-x+1/2, -y, z+1/2'
'-x, y+1/2, -z+1/2'
'x+1/2, -y+1/2, -z'

loop_
_atom_site_label
_atom_site_type_symbol
_atom_site_fract_x
_atom_site_fract_y
_atom_site_fract_z
_atom_site_U_iso_or_equiv
_atom_site_adp_type
_atom_site_occupancy
_atom_site_site_symmetry_order
_atom_site_calc_flag
_atom_site_refinement_flags_posn
_atom_site_refinement_flags_adp
_atom_site_refinement_flags_occupancy
_atom_site_disorder_assembly
_atom_site_disorder_group
H2A H 0.765(5) 0.318(3) 0.4429(11) 0.051(8) Uiso 1 1 d . . . . .
H3A H 0.275(7) 0.470(4) 0.6292(13) 0.083(12) Uiso 1 1 d . . . . .
C1 C 0.6243(3) 0.5396(2) 0.59413(7) 0.0316(4) Uani 1 1 d . . . . .
H1 H 0.5443 0.5737 0.5687 0.038 Uiso 1 1 calc DR . . . .
C2 C 0.8010(3) 0.4541(2) 0.58081(6) 0.0316(4) Uani 1 1 d . . . . .
H2 H 0.9021 0.5257 0.5718 0.038 Uiso 1 1 calc DR . . . .
C3 C 0.5321(3) 0.4243(2) 0.62505(7) 0.0315(4) Uani 1 1 d . . . . .
H3 H 0.5081 0.3270 0.6095 0.038 Uiso 1 1 calc R . . . .
C4 C 0.7091(3) 0.4184(2) 0.65398(6) 0.0300(4) Uani 1 1 d . . . . .
C5 C 0.7342(3) 0.5838(2) 0.66537(6) 0.0306(4) Uani 1 1 d . . . . .
H5 H 0.6413 0.6135 0.6888 0.037 Uiso 1 1 calc R . . . .
C6 C 0.9321(3) 0.6151(2) 0.68191(7) 0.0337(4) Uani 1 1 d . . . . .
H6A H 0.9445 0.7218 0.6904 0.040 Uiso 1 1 calc R . . . .
H6B H 1.0243 0.5932 0.6581 0.040 Uiso 1 1 calc R . . . .
C7 C 0.9693(3) 0.5146(2) 0.72254(7) 0.0378(5) Uani 1 1 d . . . . .
H7A H 0.8879 0.5473 0.7475 0.045 Uiso 1 1 calc R . . . .
H7B H 1.1015 0.5273 0.7320 0.045 Uiso 1 1 calc R . . . .
C8 C 0.9326(4) 0.3478(2) 0.71308(8) 0.0377(5) Uani 1 1 d . . . . .
H8A H 1.0260 0.3106 0.6913 0.045 Uiso 1 1 calc R . . . .
H8B H 0.9477 0.2898 0.7410 0.045 Uiso 1 1 calc R . . . .
C9 C 0.7352(3) 0.32377(19) 0.69465(7) 0.0332(4) Uani 1 1 d . . . . .
H9 H 0.6404 0.3525 0.7177 0.040 Uiso 1 1 calc R . . . .
C10 C 0.7688(3) 0.3975(2) 0.50240(6) 0.0324(4) Uani 1 1 d . . . . .
C11 C 0.7418(3) 0.1369(2) 0.47513(6) 0.0316(4) Uani 1 1 d . . . . .
C12 C 0.7425(3) 0.0849(2) 0.52122(7) 0.0321(4) Uani 1 1 d . . . . .
C13 C 0.7581(3) 0.1890(2) 0.55361(7) 0.0318(4) Uani 1 1 d . . . . .
H13 H 0.7602 0.1561 0.5837 0.038 Uiso 1 1 calc R . . . .
C14 C 0.7289(3) -0.0804(2) 0.53012(7) 0.0376(4) Uani 1 1 d . . . . .
H14A H 0.6160 -0.1205 0.5158 0.056 Uiso 1 1 calc GR . . . .
H14B H 0.7218 -0.0977 0.5623 0.056 Uiso 1 1 calc GR . . . .
H14C H 0.8402 -0.1308 0.5181 0.056 Uiso 1 1 calc GR . . . .
C15 C 0.5586(3) 0.0963(2) 0.69865(7) 0.0341(4) Uani 1 1 d . . . . .
C16 C 0.5558(3) -0.0656(2) 0.68399(7) 0.0356(4) Uani 1 1 d . . . . .
H16A H 0.6016 -0.1294 0.7087 0.043 Uiso 1 1 calc R . . . .
H16B H 0.6425 -0.0785 0.6585 0.043 Uiso 1 1 calc R . . . .
C17 C 0.3601(3) -0.1170(2) 0.67040(7) 0.0351(4) Uani 1 1 d . . . . .
H17A H 0.3645 -0.2247 0.6626 0.042 Uiso 1 1 calc R . . . .
H17B H 0.2740 -0.1053 0.6961 0.042 Uiso 1 1 calc R . . . .
C18 C 0.2838(4) -0.0302(3) 0.63133(9) 0.0482(6) Uani 1 1 d . . . . .
C19 C 0.098(3) -0.075(2) 0.6144(6) 0.060(4) Uani 0.4 1 d . U P A 1
H19A H 0.0996 -0.1813 0.6064 0.091 Uiso 0.4 1 calc GR . P A 1
H19B H 0.0668 -0.0151 0.5879 0.091 Uiso 0.4 1 calc GR . P A 1
H19C H 0.0028 -0.0578 0.6375 0.091 Uiso 0.4 1 calc GR . P A 1
C20 C 0.127(4) -0.117(3) 0.6028(7) 0.061(5) Uani 0.35 1 d . U P A 2
H20A H 0.0328 -0.1627 0.6229 0.073 Uiso 0.35 1 calc R . P A 2
H20B H 0.0615 -0.0462 0.5826 0.073 Uiso 0.35 1 calc R . P A 2
C21 C 0.2307(14) -0.2411(8) 0.5751(2) 0.0550(18) Uani 0.35 1 d . U P A 2
H21A H 0.1885 -0.3401 0.5850 0.083 Uiso 0.35 1 calc GR . P A 2
H21B H 0.3665 -0.2322 0.5797 0.083 Uiso 0.35 1 calc DGR . P A 2
H21C H 0.2017 -0.2284 0.5434 0.083 Uiso 0.35 1 calc DGR . P A 2
C22 C 0.0620(18) -0.0088(13) 0.6346(5) 0.049(3) Uani 0.25 1 d . U P A 3
H22A H -0.0008 -0.1018 0.6258 0.074 Uiso 0.25 1 calc GR . P A 3
H22B H 0.0228 0.0726 0.6148 0.074 Uiso 0.25 1 calc GR . P A 3
H22C H 0.0276 0.0160 0.6654 0.074 Uiso 0.25 1 calc GR . P A 3
N1 N 0.7711(3) 0.34107(18) 0.54534(5) 0.0315(3) Uani 1 1 d . . . . .
N2 N 0.7575(3) 0.29012(19) 0.46948(6) 0.0337(4) Uani 1 1 d . . . . .
O1 O 0.6881(2) 0.65754(14) 0.62347(5) 0.0326(3) Uani 1 1 d . . . . .
O2 O 0.8519(2) 0.37942(15) 0.62107(5) 0.0310(3) Uani 1 1 d . . . . .
O3 O 0.3731(2) 0.47533(16) 0.64818(6) 0.0374(3) Uani 1 1 d . . . . .
O4 O 0.7126(2) 0.16641(15) 0.68329(5) 0.0349(3) Uani 1 1 d . . . . .
O5 O 0.4418(3) 0.15352(17) 0.72219(6) 0.0478(4) Uani 1 1 d . . . . .
O6 O 0.3664(2) 0.07331(17) 0.61497(5) 0.0409(4) Uani 1 1 d . . . . .
O7 O 0.7751(2) 0.53106(16) 0.49461(5) 0.0396(3) Uani 1 1 d . . . . .
O8 O 0.7279(2) 0.05401(17) 0.44226(5) 0.0367(3) Uani 1 1 d . . . . .

loop_
_atom_site_aniso_label
_atom_site_aniso_U_11
_atom_site_aniso_U_22
_atom_site_aniso_U_33
_atom_site_aniso_U_23
_atom_site_aniso_U_13
_atom_site_aniso_U_12
C1 0.0278(9) 0.0258(8) 0.0411(9) -0.0007(7) -0.0020(8) -0.0007(7)
C2 0.0296(10) 0.0266(8) 0.0387(9) 0.0001(7) -0.0016(7) -0.0008(7)
C3 0.0252(9) 0.0252(8) 0.0442(10) -0.0020(7) 0.0003(8) 0.0003(7)
C4 0.0253(9) 0.0263(8) 0.0384(9) -0.0009(7) 0.0014(7) -0.0001(7)
C5 0.0288(9) 0.0245(8) 0.0384(9) 0.0007(7) 0.0005(8) -0.0002(7)
C6 0.0321(10) 0.0257(8) 0.0431(10) -0.0004(7) -0.0028(8) -0.0040(8)
C7 0.0396(12) 0.0292(9) 0.0446(10) 0.0006(8) -0.0094(9) -0.0043(8)
C8 0.0411(12) 0.0280(9) 0.0440(10) 0.0022(8) -0.0091(9) -0.0011(9)
C9 0.0366(10) 0.0227(8) 0.0403(9) 0.0000(7) -0.0001(9) -0.0031(8)
C10 0.0255(9) 0.0308(8) 0.0410(9) 0.0022(7) 0.0021(8) 0.0003(8)
C11 0.0201(8) 0.0323(9) 0.0423(9) -0.0001(7) 0.0021(8) 0.0014(8)
C12 0.0250(9) 0.0291(8) 0.0421(9) 0.0013(7) 0.0006(8) 0.0014(8)
C13 0.0259(9) 0.0280(8) 0.0414(9) 0.0025(7) 0.0009(8) -0.0001(8)
C14 0.0374(11) 0.0284(8) 0.0471(10) 0.0008(8) -0.0012(9) -0.0002(9)
C15 0.0379(11) 0.0251(8) 0.0393(9) 0.0015(7) -0.0034(9) -0.0018(8)
C16 0.0358(11) 0.0247(8) 0.0462(10) 0.0011(7) -0.0030(9) -0.0014(8)
C17 0.0342(11) 0.0281(8) 0.0430(10) 0.0023(7) 0.0001(8) -0.0028(8)
C18 0.0342(12) 0.0539(13) 0.0564(12) 0.0180(11) -0.0069(10) -0.0121(10)
C19 0.058(8) 0.070(11) 0.053(10) 0.022(7) -0.020(7) -0.027(8)
C20 0.055(10) 0.082(12) 0.047(8) 0.018(6) -0.021(6) -0.050(9)
C21 0.072(6) 0.043(3) 0.050(3) -0.002(3) -0.005(4) 0.004(4)
C22 0.043(6) 0.039(5) 0.066(8) 0.008(5) -0.003(6) -0.003(5)
N1 0.0285(9) 0.0270(7) 0.0388(8) -0.0002(6) 0.0003(7) 0.0007(6)
N2 0.0307(9) 0.0328(8) 0.0376(8) 0.0025(6) 0.0021(7) 0.0016(7)
O1 0.0329(7) 0.0243(6) 0.0405(7) 0.0011(5) -0.0028(6) -0.0004(5)
O2 0.0262(7) 0.0289(6) 0.0380(7) 0.0011(5) 0.0002(5) 0.0030(5)
O3 0.0261(7) 0.0359(7) 0.0501(8) -0.0023(6) 0.0033(6) 0.0018(6)
O4 0.0354(8) 0.0247(6) 0.0446(7) -0.0012(5) 0.0000(6) -0.0022(6)
O5 0.0504(10) 0.0351(7) 0.0580(9) -0.0085(7) 0.0145(8) -0.0090(8)
O6 0.0431(9) 0.0353(7) 0.0444(7) 0.0053(6) -0.0046(7) -0.0080(7)
O7 0.0440(9) 0.0316(7) 0.0432(7) 0.0048(5) 0.0014(7) 0.0020(6)
O8 0.0309(7) 0.0379(7) 0.0412(7) -0.0046(6) 0.0028(6) 0.0006(6)

loop_
_atom_type_symbol
_atom_type_description
_atom_type_scat_dispersion_real
_atom_type_scat_dispersion_imag
_atom_type_scat_source
C C 0.0150 0.0070 'International Tables Vol C Tables 4.2.6.8 and 6.1.1.4'
H H 0.0000 0.0000 'International Tables Vol C Tables 4.2.6.8 and 6.1.1.4'
N N 0.0250 0.0140 'International Tables Vol C Tables 4.2.6.8 and 6.1.1.4'
O O 0.0410 0.0250 'International Tables Vol C Tables 4.2.6.8 and 6.1.1.4'

loop_
_geom_angle_atom_site_label_1
_geom_angle_atom_site_label_2
_geom_angle_atom_site_label_3
_geom_angle
C2 C1 H1 115.0
C2 C1 C3 100.13(15)
C3 C1 H1 115.0
O1 C1 H1 115.0
O1 C1 C2 105.33(15)
O1 C1 C3 104.80(15)
C1 C2 H2 110.2
N1 C2 C1 114.21(17)
N1 C2 H2 110.2
O2 C2 C1 102.82(15)
O2 C2 H2 110.2
O2 C2 N1 109.02(14)
C1 C3 H3 112.0
C4 C3 C1 90.75(15)
C4 C3 H3 112.0
O3 C3 C1 115.23(16)
O3 C3 H3 112.0
O3 C3 C4 113.28(16)
C5 C4 C3 100.97(15)
C9 C4 C3 125.69(17)
C9 C4 C5 110.47(15)
O2 C4 C3 101.46(14)
O2 C4 C5 107.50(15)
O2 C4 C9 109.29(15)
C4 C5 H5 109.6
C6 C5 C4 111.06(16)
C6 C5 H5 109.6
O1 C5 C4 102.57(15)
O1 C5 H5 109.6
O1 C5 C6 114.08(16)
C5 C6 H6A 110.1
C5 C6 H6B 110.1
C5 C6 C7 108.16(17)
H6A C6 H6B 108.4
C7 C6 H6A 110.1
C7 C6 H6B 110.1
C6 C7 H7A 109.0
C6 C7 H7B 109.0
C6 C7 C8 112.94(17)
H7A C7 H7B 107.8
C8 C7 H7A 109.0
C8 C7 H7B 109.0
C7 C8 H8A 109.4
C7 C8 H8B 109.4
H8A C8 H8B 108.0
C9 C8 C7 111.07(17)
C9 C8 H8A 109.4
C9 C8 H8B 109.4
C4 C9 C8 109.27(16)
C4 C9 H9 109.6
C8 C9 H9 109.6
O4 C9 C4 109.95(15)
O4 C9 C8 108.83(16)
O4 C9 H9 109.6
N2 C10 N1 114.49(16)
O7 C10 N1 122.37(18)
O7 C10 N2 123.14(18)
N2 C11 C12 115.50(17)
O8 C11 C12 124.46(17)
O8 C11 N2 120.04(18)
C11 C12 C14 118.71(18)
C13 C12 C11 117.65(17)
C13 C12 C14 123.63(18)
C12 C13 H13 118.2
C12 C13 N1 123.54(18)
N1 C13 H13 118.2
C12 C14 H14A 109.5
C12 C14 H14B 109.5
C12 C14 H14C 109.5
H14A C14 H14B 109.5
H14A C14 H14C 109.5
H14B C14 H14C 109.5
O4 C15 C16 110.86(18)
O5 C15 C16 124.6(2)
O5 C15 O4 124.53(18)
C15 C16 H16A 109.2
C15 C16 H16B 109.2
C15 C16 C17 112.21(18)
H16A C16 H16B 107.9
C17 C16 H16A 109.2
C17 C16 H16B 109.2
C16 C17 H17A 109.1
C16 C17 H17B 109.1
H17A C17 H17B 107.8
C18 C17 C16 112.53(18)
C18 C17 H17A 109.1
C18 C17 H17B 109.1
C17 C18 C20 114.7(10)
C17 C18 C22 111.8(5)
C19 C18 C17 117.0(8)
O6 C18 C17 122.5(2)
O6 C18 C19 120.5(8)
O6 C18 C20 119.6(9)
O6 C18 C22 114.8(5)
C18 C19 H19A 109.5
C18 C19 H19B 109.5
C18 C19 H19C 109.5
H19A C19 H19B 109.5
H19A C19 H19C 109.5
H19B C19 H19C 109.5
C18 C20 H20A 110.3
C18 C20 H20B 110.3
H20A C20 H20B 108.5
C21 C20 C18 107.1(16)
C21 C20 H20A 110.3
C21 C20 H20B 110.3
C20 C21 H21A 109.5
C20 C21 H21B 109.5
C20 C21 H21C 109.5
H21A C21 H21B 109.5
H21A C21 H21C 109.5
H21B C21 H21C 109.5
C18 C22 H22A 109.5
C18 C22 H22B 109.5
C18 C22 H22C 109.5
H22A C22 H22B 109.5
H22A C22 H22C 109.5
H22B C22 H22C 109.5
C10 N1 C2 114.98(15)
C10 N1 C13 121.57(16)
C13 N1 C2 123.33(16)
C10 N2 H2A 118(2)
C10 N2 C11 127.21(17)
C11 N2 H2A 114(2)
C1 O1 C5 105.50(13)
C2 O2 C4 106.51(14)
C3 O3 H3A 107(3)
C15 O4 C9 117.37(16)

loop_
_geom_bond_atom_site_label_1
_geom_bond_atom_site_label_2
_geom_bond_distance
C1 H1 1.0000
C1 C2 1.525(3)
C1 C3 1.533(3)
C1 O1 1.446(2)
C2 H2 1.0000
C2 N1 1.482(2)
C2 O2 1.426(2)
C3 H3 1.0000
C3 C4 1.531(3)
C3 O3 1.404(2)
C4 C5 1.527(2)
C4 C9 1.496(3)
C4 O2 1.459(2)
C5 H5 1.0000
C5 C6 1.519(3)
C5 O1 1.456(2)
C6 H6A 0.9900
C6 H6B 0.9900
C6 C7 1.536(3)
C7 H7A 0.9900
C7 H7B 0.9900
C7 C8 1.538(3)
C8 H8A 0.9900
C8 H8B 0.9900
C8 C9 1.526(3)
C9 H9 1.0000
C9 O4 1.455(2)
C10 N1 1.383(2)
C10 N2 1.378(3)
C10 O7 1.216(2)
C11 C12 1.458(3)
C11 N2 1.383(2)
C11 O8 1.237(2)
C12 C13 1.349(3)
C12 C14 1.503(3)
C13 H13 0.9500
C13 N1 1.383(2)
C14 H14A 0.9800
C14 H14B 0.9800
C14 H14C 0.9800
C15 C16 1.511(3)
C15 O4 1.344(3)
C15 O5 1.204(3)
C16 H16A 0.9900
C16 H16B 0.9900
C16 C17 1.523(3)
C17 H17A 0.9900
C17 H17B 0.9900
C17 C18 1.506(3)
C18 C19 1.47(2)
C18 C20 1.60(2)
C18 C22 1.594(13)
C18 O6 1.201(3)
C19 H19A 0.9800
C19 H19B 0.9800
C19 H19C 0.9800
C20 H20A 0.9900
C20 H20B 0.9900
C20 C21 1.57(2)
C21 H21A 0.9800
C21 H21B 0.9800
C21 H21C 0.9800
C22 H22A 0.9800
C22 H22B 0.9800
C22 H22C 0.9800
N2 H2A 0.84(3)
O3 H3A 0.90(5)

loop_
_geom_hbond_atom_site_label_D
_geom_hbond_atom_site_label_H
_geom_hbond_atom_site_label_A
_geom_hbond_distance_DH
_geom_hbond_distance_HA
_geom_hbond_distance_DA
_geom_hbond_angle_DHA
_geom_hbond_site_symmetry_A
O3 H3A O8 0.90(5) 2.18(4) 2.914(2) 138(4) 4_456

loop_
_geom_torsion_atom_site_label_1
_geom_torsion_atom_site_label_2
_geom_torsion_atom_site_label_3
_geom_torsion_atom_site_label_4
_geom_torsion
C1 C2 N1 C10 81.5(2)
C1 C2 N1 C13 -102.4(2)
C1 C2 O2 C4 1.39(18)
C1 C3 C4 C5 54.73(16)
C1 C3 C4 C9 -179.97(17)
C1 C3 C4 O2 -55.87(15)
C2 C1 C3 C4 55.98(15)
C2 C1 C3 O3 172.29(16)
C2 C1 O1 C5 -73.93(18)
C3 C1 C2 N1 79.95(18)
C3 C1 C2 O2 -38.00(17)
C3 C1 O1 C5 31.19(19)
C3 C4 C5 C6 -162.49(16)
C3 C4 C5 O1 -40.22(18)
C3 C4 C9 C8 178.68(18)
C3 C4 C9 O4 59.3(2)
C3 C4 O2 C2 35.91(18)
C4 C5 C6 C7 -57.3(2)
C4 C5 O1 C1 5.63(19)
C4 C9 O4 C15 -109.92(19)
C5 C4 C9 C8 -60.1(2)
C5 C4 C9 O4 -179.49(16)
C5 C4 O2 C2 -69.61(18)
C5 C6 C7 C8 53.8(2)
C6 C5 O1 C1 125.82(17)
C6 C7 C8 C9 -54.1(3)
C7 C8 C9 C4 55.9(2)
C7 C8 C9 O4 175.94(17)
C8 C9 O4 C15 130.42(18)
C9 C4 C5 C6 62.5(2)
C9 C4 C5 O1 -175.19(15)
C9 C4 O2 C2 170.47(15)
C11 C12 C13 N1 0.7(3)
C12 C11 N2 C10 -1.8(3)
C12 C13 N1 C2 -175.74(19)
C12 C13 N1 C10 0.1(3)
C14 C12 C13 N1 179.8(2)
C15 C16 C17 C18 61.6(3)
C16 C15 O4 C9 179.94(16)
C16 C17 C18 C19 177.8(8)
C16 C17 C18 C20 155.7(9)
C16 C17 C18 C22 -146.1(6)
C16 C17 C18 O6 -4.0(4)
C17 C18 C20 C21 -73.6(13)
N1 C2 O2 C4 -120.16(16)
N1 C10 N2 C11 2.6(3)
N2 C10 N1 C2 174.55(17)
N2 C10 N1 C13 -1.6(3)
N2 C11 C12 C13 0.0(3)
N2 C11 C12 C14 -179.06(19)
O1 C1 C2 N1 -171.50(15)
O1 C1 C2 O2 70.54(17)
O1 C1 C3 C4 -52.98(16)
O1 C1 C3 O3 63.3(2)
O1 C5 C6 C7 -172.60(15)
O2 C2 N1 C10 -164.11(17)
O2 C2 N1 C13 12.0(3)
O2 C4 C5 C6 -56.6(2)
O2 C4 C5 O1 65.64(18)
O2 C4 C9 C8 57.97(19)
O2 C4 C9 O4 -61.4(2)
O3 C3 C4 C5 -63.28(19)
O3 C3 C4 C9 62.0(2)
O3 C3 C4 O2 -173.89(14)
O4 C15 C16 C17 -139.81(19)
O5 C15 C16 C17 42.6(3)
O5 C15 O4 C9 -2.4(3)
O6 C18 C20 C21 86.7(15)
O7 C10 N1 C2 -5.8(3)
O7 C10 N1 C13 178.0(2)
O7 C10 N2 C11 -177.1(2)
O8 C11 C12 C13 -179.8(2)
O8 C11 C12 C14 1.1(3)
O8 C11 N2 C10 178.05(19)
